data_7235677
loop_
_publ_author_name
'Xu, Yao Yao'
'Wu, Xiang Xia'
'Wang, You You'
'Su, Xiu Mei'
'Liu, Shi Xin'
'Zhu, Zhao Zhou'
'Ding, Bin'
'Wang, Ying'
'Huo, Jian Zhong'
'Du, Gui Xiang'

_publ_section_title
;
 Hydrothermal syntheses of a series of cluster-based micro-porous
 luminescent cadmium(ii) metal--organic frameworks with
 4-amino-benzene-1,2,4-triazole: topological diversity, gas absorption and
 photo-luminescent characterization
;
_journal_issue 48
_journal_name_full 'RSC Advances'
_journal_page_first 25172
_journal_paper_doi 10.1039/c4ra03077j
_journal_volume 4
_journal_year 2014
_chemical_formula_moiety 'C16 H16 Br4 Cd2 N8, 1.05(H2 O)'
_chemical_formula_sum 'C16 H16 Br4 Cd2 N8 O1.05'
_chemical_formula_weight 881.55
_space_group_IT_number 15
_space_group_name_Hall '-C 2yc'
_space_group_name_H-M_alt 'C 1 2/c 1'
_symmetry_cell_setting monoclinic
_symmetry_space_group_name_Hall '-C 2yc'
_symmetry_space_group_name_H-M 'C 1 2/c 1'
_atom_sites_solution_hydrogens geom
_atom_sites_solution_primary direct
_atom_sites_solution_secondary difmap
_audit_creation_method SHELXL-97
_cell_angle_alpha 90.00
_cell_angle_beta 99.161(4)
_cell_angle_gamma 90.00
_cell_formula_units_Z 8
_cell_length_a 38.460(10)
_cell_length_b 8.626(2)
_cell_length_c 14.826(4)
_cell_measurement_reflns_used 1055
_cell_measurement_temperature 173(2)
_cell_measurement_theta_max 23.17
_cell_measurement_theta_min 2.42
_cell_volume 4856(2)
_computing_structure_refinement 'SHELXL-97 (Sheldrick, 2008)'
_computing_structure_solution 'SHELXS-97 (Sheldrick, 2008)'
_diffrn_ambient_temperature 173(2)
_diffrn_measured_fraction_theta_full 0.987
_diffrn_measured_fraction_theta_max 0.987
_diffrn_radiation_monochromator graphite
_diffrn_radiation_source 'fine-focus sealed tube'
_diffrn_radiation_type MoK\a
_diffrn_radiation_wavelength 0.71073
_diffrn_reflns_av_R_equivalents 0.0921
_diffrn_reflns_av_sigmaI/netI 0.1098
_diffrn_reflns_limit_h_max 46
_diffrn_reflns_limit_h_min -31
_diffrn_reflns_limit_k_max 10
_diffrn_reflns_limit_k_min -10
_diffrn_reflns_limit_l_max 18
_diffrn_reflns_limit_l_min -18
_diffrn_reflns_number 14143
_diffrn_reflns_theta_full 25.75
_diffrn_reflns_theta_max 25.75
_diffrn_reflns_theta_min 1.07
_exptl_absorpt_coefficient_mu 8.360
_exptl_absorpt_correction_T_max 0.5544
_exptl_absorpt_correction_T_min 0.4886
_exptl_absorpt_correction_type multi-scan
_exptl_absorpt_process_details 'SADABS (Bruker, 2000)'
_exptl_crystal_density_diffrn 2.412
_exptl_crystal_density_method 'not measured'
_exptl_crystal_F_000 3299
_exptl_crystal_size_max 0.10
_exptl_crystal_size_mid 0.09
_exptl_crystal_size_min 0.08
_refine_diff_density_max 1.116
_refine_diff_density_min -0.964
_refine_diff_density_rms 0.219
_refine_ls_extinction_method none
_refine_ls_goodness_of_fit_ref 1.007
_refine_ls_hydrogen_treatment constr
_refine_ls_matrix_type full
_refine_ls_number_parameters 283
_refine_ls_number_reflns 4589
_refine_ls_number_restraints 0
_refine_ls_restrained_S_all 1.007
_refine_ls_R_factor_all 0.1041
_refine_ls_R_factor_gt 0.0529
_refine_ls_shift/su_max 0.001
_refine_ls_shift/su_mean 0.000
_refine_ls_structure_factor_coef Fsqd
_refine_ls_weighting_details 'calc w=1/[\s^2^(Fo^2^)+(0.0124P)^2^+0.0000P] where P=(Fo^2^+2Fc^2^)/3'
_refine_ls_weighting_scheme calc
_refine_ls_wR_factor_gt 0.0918
_refine_ls_wR_factor_ref 0.1089
_reflns_number_gt 2741
_reflns_number_total 4589
_reflns_threshold_expression >2sigma(I)
_cod_data_source_file c4ra03077j2.cif
_cod_data_source_block 1
_cod_depositor_comments
;
The following automatic conversions were performed:

data item '_symmetry_cell_setting' value 'Monoclinic' was changed to
'monoclinic' in accordance with the
/home/saulius/struct/COD-crude-data/automatic-downloads/DataCite-retrospective/RSC/depositions/lib/dictionaries/cif_core.dic
dictionary named 'cif_core.dic' version 2.4.2 last updated on
2011-04-26.

Automatic conversion script
Id: cif_fix_values 6909 2019-04-08 15:41:33Z antanas 
;
_cod_original_sg_symbol_H-M 'C 2/c'
_cod_database_code 7235677

loop_
_symmetry_equiv_pos_as_xyz
'x, y, z'
'-x, y, -z+1/2'
'x+1/2, y+1/2, z'
'-x+1/2, y+1/2, -z+1/2'
'-x, -y, -z'
'x, -y, z-1/2'
'-x+1/2, -y+1/2, -z'
'x+1/2, -y+1/2, z-1/2'

loop_
_atom_site_label
_atom_site_type_symbol
_atom_site_fract_x
_atom_site_fract_y
_atom_site_fract_z
_atom_site_U_iso_or_equiv
_atom_site_adp_type
_atom_site_occupancy
_atom_site_symmetry_multiplicity
_atom_site_calc_flag
_atom_site_refinement_flags
Br1 Br 0.78575(3) 1.25999(10) 0.19311(7) 0.0280(3) Uani 1 1 d .
Br2 Br 0.78330(3) 1.45387(11) 0.43673(7) 0.0343(3) Uani 1 1 d .
Br3 Br 0.46420(3) 0.99405(12) 0.32580(7) 0.0364(3) Uani 1 1 d .
Br4 Br 0.46611(3) 0.54460(12) 0.34212(8) 0.0385(3) Uani 1 1 d .
C1 C 0.6237(2) 1.2359(9) 0.3667(7) 0.026(2) Uani 1 1 d .
C2 C 0.5941(3) 1.2965(10) 0.3125(6) 0.025(2) Uani 1 1 d .
H2 H 0.5955 1.3378 0.2538 0.030 Uiso 1 1 calc R
C3 C 0.5621(3) 1.2954(10) 0.3461(7) 0.030(3) Uani 1 1 d .
H3 H 0.5416 1.3377 0.3106 0.036 Uiso 1 1 calc R
C4 C 0.5604(3) 1.2333(10) 0.4304(7) 0.031(3) Uani 1 1 d .
C5 C 0.5902(3) 1.1694(11) 0.4836(8) 0.042(3) Uani 1 1 d .
H5 H 0.5887 1.1267 0.5419 0.051 Uiso 1 1 calc R
C6 C 0.6220(3) 1.1687(12) 0.4508(7) 0.040(3) Uani 1 1 d .
H6 H 0.6423 1.1229 0.4854 0.048 Uiso 1 1 calc R
C7 C 0.6765(3) 1.1269(11) 0.3085(8) 0.046(3) Uani 1 1 d .
H7 H 0.6700 1.0210 0.3104 0.056 Uiso 1 1 calc R
C8 C 0.6763(2) 1.3696(10) 0.3163(7) 0.029(3) Uani 1 1 d .
H8 H 0.6695 1.4735 0.3261 0.035 Uiso 1 1 calc R
C9 C 0.6267(3) 0.6369(10) 0.5089(7) 0.027(2) Uani 1 1 d .
C10 C 0.6568(3) 0.6978(12) 0.4847(8) 0.042(3) Uani 1 1 d .
H10 H 0.6552 0.7822 0.4431 0.050 Uiso 1 1 calc R
C11 C 0.6894(3) 0.6372(12) 0.5204(8) 0.047(3) Uani 1 1 d .
H11 H 0.7102 0.6854 0.5072 0.056 Uiso 1 1 calc R
C12 C 0.6917(3) 0.5080(10) 0.5747(7) 0.026(2) Uani 1 1 d .
C13 C 0.6615(3) 0.4458(11) 0.5996(7) 0.039(3) Uani 1 1 d .
H13 H 0.6630 0.3584 0.6390 0.047 Uiso 1 1 calc R
C14 C 0.6292(3) 0.5112(11) 0.5670(8) 0.043(3) Uani 1 1 d .
H14 H 0.6084 0.4692 0.5847 0.052 Uiso 1 1 calc R
C15 C 0.5715(3) 0.7860(11) 0.5165(7) 0.037(3) Uani 1 1 d .
H15 H 0.5767 0.8143 0.5791 0.045 Uiso 1 1 calc R
C16 C 0.5755(3) 0.6949(11) 0.3857(7) 0.038(3) Uani 1 1 d .
H16 H 0.5839 0.6440 0.3366 0.045 Uiso 1 1 calc R
Cd1 Cd 0.5000 0.75693(11) 0.2500 0.0261(3) Uani 1 2 d S
Cd2 Cd 0.751621(17) 1.50361(7) 0.26597(5) 0.02283(19) Uani 1 1 d .
Cd3 Cd 0.5000 1.0000 0.5000 0.0274(3) Uani 1 2 d S
N1 N 0.7044(2) 1.3324(8) 0.2858(6) 0.026(2) Uani 1 1 d .
N2 N 0.7051(2) 1.1742(8) 0.2822(6) 0.026(2) Uani 1 1 d .
N3 N 0.6572(2) 1.2440(8) 0.3328(6) 0.027(2) Uani 1 1 d .
N4 N 0.5279(2) 1.2329(8) 0.4660(6) 0.031(2) Uani 1 1 d .
H4A H 0.5118 1.2867 0.4250 0.037 Uiso 1 1 calc R
H4B H 0.5315 1.2905 0.5189 0.037 Uiso 1 1 calc R
N5 N 0.5457(2) 0.7692(8) 0.3782(6) 0.027(2) Uani 1 1 d .
N6 N 0.5428(2) 0.8253(9) 0.4616(6) 0.027(2) Uani 1 1 d .
N7 N 0.5929(2) 0.6995(8) 0.4721(6) 0.025(2) Uani 1 1 d .
N8 N 0.7251(2) 0.4405(8) 0.6096(5) 0.028(2) Uani 1 1 d .
H8A H 0.7408 0.4709 0.5722 0.033 Uiso 1 1 calc R
H8B H 0.7227 0.3347 0.6040 0.033 Uiso 1 1 calc R
O1 O 0.8623(6) 0.442(2) 0.8646(16) 0.096(12) Uiso 0.42(2) 1 d P
O2 O 0.8859(6) 0.673(2) 0.7642(15) 0.160(13) Uiso 0.63(3) 1 d P

loop_
_atom_site_aniso_label
_atom_site_aniso_U_11
_atom_site_aniso_U_22
_atom_site_aniso_U_33
_atom_site_aniso_U_23
_atom_site_aniso_U_13
_atom_site_aniso_U_12
Br1 0.0271(7) 0.0159(5) 0.0446(7) 0.0004(5) 0.0172(5) -0.0007(4)
Br2 0.0335(7) 0.0326(6) 0.0366(7) -0.0015(5) 0.0044(5) 0.0027(5)
Br3 0.0370(7) 0.0428(6) 0.0285(6) -0.0001(5) 0.0023(5) 0.0146(5)
Br4 0.0447(8) 0.0383(6) 0.0330(6) -0.0016(5) 0.0070(5) -0.0130(5)
C1 0.009(5) 0.018(5) 0.053(7) -0.011(5) 0.011(5) -0.005(4)
C2 0.026(6) 0.032(6) 0.020(6) 0.001(4) 0.013(5) -0.007(5)
C3 0.024(6) 0.031(6) 0.035(7) 0.000(5) 0.005(5) 0.019(5)
C4 0.025(6) 0.030(6) 0.040(7) 0.007(5) 0.016(5) -0.004(5)
C5 0.031(7) 0.052(7) 0.046(8) 0.029(6) 0.016(6) 0.002(6)
C6 0.014(6) 0.066(8) 0.038(7) 0.018(6) 0.003(5) 0.005(6)
C7 0.036(8) 0.012(5) 0.100(11) -0.003(6) 0.041(7) 0.003(5)
C8 0.013(6) 0.014(5) 0.065(8) -0.008(5) 0.022(5) -0.001(4)
C9 0.021(6) 0.026(5) 0.034(7) 0.000(5) 0.008(5) 0.009(5)
C10 0.032(7) 0.046(7) 0.050(8) 0.025(6) 0.016(6) 0.004(6)
C11 0.035(8) 0.044(7) 0.064(9) 0.006(6) 0.017(6) -0.004(6)
C12 0.025(6) 0.022(5) 0.032(6) -0.012(5) 0.011(5) -0.001(5)
C13 0.030(7) 0.026(6) 0.060(8) 0.029(5) 0.003(6) 0.003(5)
C14 0.026(7) 0.032(6) 0.068(9) 0.015(6) -0.005(6) -0.008(5)
C15 0.035(7) 0.048(7) 0.028(6) -0.007(5) 0.004(5) 0.001(6)
C16 0.036(8) 0.043(7) 0.033(7) -0.010(5) -0.001(6) -0.006(6)
Cd1 0.0194(6) 0.0324(6) 0.0256(6) 0.000 0.0006(5) 0.000
Cd2 0.0165(4) 0.0164(4) 0.0371(5) -0.0010(3) 0.0093(3) -0.0019(3)
Cd3 0.0200(6) 0.0332(6) 0.0299(6) 0.0018(5) 0.0068(5) 0.0055(5)
N1 0.023(5) 0.010(4) 0.049(6) 0.004(4) 0.018(4) 0.004(4)
N2 0.013(5) 0.014(4) 0.057(6) 0.000(4) 0.020(4) 0.000(4)
N3 0.020(5) 0.022(4) 0.042(5) 0.001(4) 0.015(4) 0.003(4)
N4 0.032(6) 0.029(5) 0.035(5) -0.002(4) 0.011(4) 0.004(4)
N5 0.014(5) 0.028(5) 0.038(6) 0.005(4) -0.003(4) 0.000(4)
N6 0.014(5) 0.037(5) 0.027(5) 0.003(4) -0.004(4) 0.005(4)
N7 0.023(5) 0.019(4) 0.035(5) -0.001(4) 0.011(4) 0.008(4)
N8 0.029(5) 0.021(4) 0.035(5) 0.000(4) 0.010(4) 0.001(4)

loop_
_atom_type_symbol
_atom_type_description
_atom_type_scat_dispersion_real
_atom_type_scat_dispersion_imag
_atom_type_scat_source
C C 0.0033 0.0016 'International Tables Vol C Tables 4.2.6.8 and 6.1.1.4'
H H 0.0000 0.0000 'International Tables Vol C Tables 4.2.6.8 and 6.1.1.4'
N N 0.0061 0.0033 'International Tables Vol C Tables 4.2.6.8 and 6.1.1.4'
O O 0.0106 0.0060 'International Tables Vol C Tables 4.2.6.8 and 6.1.1.4'
Cd Cd -0.8075 1.2024 'International Tables Vol C Tables 4.2.6.8 and 6.1.1.4'
Br Br -0.2901 2.4595 'International Tables Vol C Tables 4.2.6.8 and 6.1.1.4'

loop_
_geom_angle_atom_site_label_1
_geom_angle_atom_site_label_2
_geom_angle_atom_site_label_3
_geom_angle
_geom_angle_site_symmetry_1
_geom_angle_site_symmetry_3
Cd2 Br1 Cd2 103.03(4) 4_645 .
Cd3 Br3 Cd1 100.81(3) . .
C6 C1 C2 121.9(10) . .
C6 C1 N3 120.0(9) . .
C2 C1 N3 118.1(9) . .
C1 C2 C3 118.5(9) . .
C1 C2 H2 120.7 . .
C3 C2 H2 120.7 . .
C4 C3 C2 120.0(9) . .
C4 C3 H3 120.0 . .
C2 C3 H3 120.0 . .
C3 C4 C5 121.0(10) . .
C3 C4 N4 120.5(9) . .
C5 C4 N4 118.5(9) . .
C6 C5 C4 119.6(10) . .
C6 C5 H5 120.2 . .
C4 C5 H5 120.2 . .
C5 C6 C1 118.9(9) . .
C5 C6 H6 120.5 . .
C1 C6 H6 120.5 . .
N2 C7 N3 112.4(8) . .
N2 C7 H7 123.8 . .
N3 C7 H7 123.8 . .
N1 C8 N3 112.2(8) . .
N1 C8 H8 123.9 . .
N3 C8 H8 123.9 . .
C10 C9 C14 119.3(9) . .
C10 C9 N7 120.6(9) . .
C14 C9 N7 120.1(9) . .
C9 C10 C11 120.4(10) . .
C9 C10 H10 119.8 . .
C11 C10 H10 119.8 . .
C12 C11 C10 120.3(10) . .
C12 C11 H11 119.9 . .
C10 C11 H11 119.9 . .
C11 C12 C13 119.5(9) . .
C11 C12 N8 121.1(9) . .
C13 C12 N8 119.3(9) . .
C14 C13 C12 119.8(9) . .
C14 C13 H13 120.1 . .
C12 C13 H13 120.1 . .
C9 C14 C13 120.5(10) . .
C9 C14 H14 119.7 . .
C13 C14 H14 119.7 . .
N6 C15 N7 110.9(9) . .
N6 C15 H15 124.5 . .
N7 C15 H15 124.5 . .
N5 C16 N7 111.3(9) . .
N5 C16 H16 124.4 . .
N7 C16 H16 124.4 . .
N5 Cd1 N5 174.9(3) 2_655 .
N5 Cd1 Br4 88.93(19) 2_655 2_655
N5 Cd1 Br4 94.5(2) . 2_655
N5 Cd1 Br4 94.5(2) 2_655 .
N5 Cd1 Br4 88.93(19) . .
Br4 Cd1 Br4 95.96(6) 2_655 .
N5 Cd1 Br3 86.55(18) 2_655 .
N5 Cd1 Br3 89.7(2) . .
Br4 Cd1 Br3 173.45(4) 2_655 .
Br4 Cd1 Br3 89.13(4) . .
N5 Cd1 Br3 89.7(2) 2_655 2_655
N5 Cd1 Br3 86.55(18) . 2_655
Br4 Cd1 Br3 89.13(4) 2_655 2_655
Br4 Cd1 Br3 173.45(4) . 2_655
Br3 Cd1 Br3 86.11(6) . 2_655
N1 Cd2 N2 169.9(3) . 4_655
N1 Cd2 N8 91.6(3) . 6_575
N2 Cd2 N8 78.5(3) 4_655 6_575
N1 Cd2 Br2 91.4(2) . .
N2 Cd2 Br2 98.4(2) 4_655 .
N8 Cd2 Br2 176.96(17) 6_575 .
N1 Cd2 Br1 92.06(18) . 4_655
N2 Cd2 Br1 89.10(18) 4_655 4_655
N8 Cd2 Br1 84.05(17) 6_575 4_655
Br2 Cd2 Br1 95.49(4) . 4_655
N1 Cd2 Br1 89.74(18) . .
N2 Cd2 Br1 87.44(18) 4_655 .
N8 Cd2 Br1 86.09(18) 6_575 .
Br2 Cd2 Br1 94.28(4) . .
Br1 Cd2 Br1 170.02(3) 4_655 .
N6 Cd3 N6 179.999(2) . 5_676
N6 Cd3 N4 97.6(3) . .
N6 Cd3 N4 82.4(3) 5_676 .
N6 Cd3 N4 82.4(3) . 5_676
N6 Cd3 N4 97.6(3) 5_676 5_676
N4 Cd3 N4 179.998(1) . 5_676
N6 Cd3 Br3 91.49(19) . .
N6 Cd3 Br3 88.51(19) 5_676 .
N4 Cd3 Br3 89.5(2) . .
N4 Cd3 Br3 90.5(2) 5_676 .
N6 Cd3 Br3 88.51(19) . 5_676
N6 Cd3 Br3 91.49(19) 5_676 5_676
N4 Cd3 Br3 90.5(2) . 5_676
N4 Cd3 Br3 89.5(2) 5_676 5_676
Br3 Cd3 Br3 179.999(1) . 5_676
C8 N1 N2 106.7(7) . .
C8 N1 Cd2 126.1(6) . .
N2 N1 Cd2 126.3(6) . .
C7 N2 N1 106.3(8) . .
C7 N2 Cd2 123.9(6) . 4_645
N1 N2 Cd2 129.7(6) . 4_645
C7 N3 C8 102.4(8) . .
C7 N3 C1 128.1(8) . .
C8 N3 C1 129.5(8) . .
C4 N4 Cd3 122.1(5) . .
C4 N4 H4A 106.8 . .
Cd3 N4 H4A 106.8 . .
C4 N4 H4B 106.8 . .
Cd3 N4 H4B 106.8 . .
H4A N4 H4B 106.7 . .
C16 N5 N6 107.3(8) . .
C16 N5 Cd1 125.1(7) . .
N6 N5 Cd1 126.2(6) . .
C15 N6 N5 107.0(8) . .
C15 N6 Cd3 124.5(7) . .
N5 N6 Cd3 127.7(6) . .
C16 N7 C15 103.4(8) . .
C16 N7 C9 129.3(9) . .
C15 N7 C9 127.2(9) . .
C12 N8 Cd2 118.8(6) . 6_576
C12 N8 H8A 107.6 . .
Cd2 N8 H8A 107.6 6_576 .
C12 N8 H8B 107.6 . .
Cd2 N8 H8B 107.6 6_576 .
H8A N8 H8B 107.0 . .

loop_
_geom_bond_atom_site_label_1
_geom_bond_atom_site_label_2
_geom_bond_distance
_geom_bond_site_symmetry_2
Br1 Cd2 2.7572(13) 4_645
Br1 Cd2 2.7852(13) .
Br2 Cd2 2.6638(14) .
Br3 Cd3 2.7271(12) .
Br3 Cd1 2.7992(13) .
Br4 Cd1 2.7359(13) .
C1 C6 1.386(13) .
C1 C2 1.387(13) .
C1 N3 1.458(11) .
C2 C3 1.398(12) .
C2 H2 0.9500 .
C3 C4 1.371(13) .
C3 H3 0.9500 .
C4 C5 1.397(14) .
C4 N4 1.434(11) .
C5 C6 1.385(13) .
C5 H5 0.9500 .
C6 H6 0.9500 .
C7 N2 1.289(11) .
C7 N3 1.338(11) .
C7 H7 0.9500 .
C8 N1 1.279(10) .
C8 N3 1.353(10) .
C8 H8 0.9500 .
C9 C10 1.369(13) .
C9 C14 1.379(12) .
C9 N7 1.435(11) .
C10 C11 1.383(14) .
C10 H10 0.9500 .
C11 C12 1.369(13) .
C11 H11 0.9500 .
C12 C13 1.382(13) .
C12 N8 1.428(11) .
C13 C14 1.382(13) .
C13 H13 0.9500 .
C14 H14 0.9500 .
C15 N6 1.308(12) .
C15 N7 1.355(12) .
C15 H15 0.9500 .
C16 N5 1.302(12) .
C16 N7 1.347(12) .
C16 H16 0.9500 .
Cd1 N5 2.377(8) 2_655
Cd1 N5 2.377(8) .
Cd1 Br4 2.7359(13) 2_655
Cd1 Br3 2.7992(13) 2_655
Cd2 N1 2.394(8) .
Cd2 N2 2.413(7) 4_655
Cd2 N8 2.429(8) 6_575
Cd2 Br1 2.7572(13) 4_655
Cd3 N6 2.367(8) .
Cd3 N6 2.367(8) 5_676
Cd3 N4 2.369(7) .
Cd3 N4 2.369(7) 5_676
Cd3 Br3 2.7271(12) 5_676
N1 N2 1.366(9) .
N2 Cd2 2.413(7) 4_645
N4 H4A 0.9200 .
N4 H4B 0.9200 .
N5 N6 1.349(10) .
N8 Cd2 2.429(8) 6_576
N8 H8A 0.9200 .
N8 H8B 0.9200 .
